data_7242733
loop_
_publ_author_name
'Mukherjee, Aparajita'
'Bhattacharya, Samaresh'

_publ_section_title
;
 Dual utility of a single diphosphine--ruthenium complex: a precursor for
 new complexes and, a pre-catalyst for transfer-hydrogenation and
 Oppenauer oxidation
;
_journal_issue 26
_journal_name_full 'RSC Advances'
_journal_page_first 15617
_journal_page_last 15631
_journal_paper_doi 10.1039/D1RA01594J
_journal_volume 11
_journal_year 2021
_chemical_formula_sum 'C33 H31 Cl2 O2 P2 Ru S'
_chemical_formula_weight 725.55
_space_group_IT_number 2
_space_group_name_Hall '-P 1'
_space_group_name_H-M_alt 'P -1'
_symmetry_cell_setting triclinic
_symmetry_space_group_name_H-M 'P -1'
_atom_sites_solution_hydrogens geom
_atom_sites_solution_primary direct
_atom_sites_solution_secondary difmap
_audit_creation_method SHELXL-97
_audit_update_record
;
2016-07-01 deposited with the CCDC.	2021-04-21 downloaded from the CCDC.
;
_cell_angle_alpha 88.50(4)
_cell_angle_beta 82.77(4)
_cell_angle_gamma 64.17(3)
_cell_formula_units_Z 2
_cell_length_a 9.718(10)
_cell_length_b 10.552(12)
_cell_length_c 17.40(2)
_cell_measurement_reflns_used 562
_cell_measurement_temperature 293(2)
_cell_measurement_theta_max 27.6
_cell_volume 1592(3)
_computing_structure_refinement 'SHELXL-97 (Sheldrick, 2008)'
_computing_structure_solution 'SHELXS-97 (Sheldrick, 2008)'
_diffrn_ambient_temperature 293(2)
_diffrn_measured_fraction_theta_full 0.957
_diffrn_measured_fraction_theta_max 0.957
_diffrn_measurement_device_type 'CCD area detector'
_diffrn_measurement_method 'phi and omega scans'
_diffrn_radiation_monochromator graphite
_diffrn_radiation_source 'fine-focus sealed tube'
_diffrn_radiation_type MoK\a
_diffrn_radiation_wavelength 0.71073
_diffrn_reflns_av_R_equivalents 0.3471
_diffrn_reflns_av_sigmaI/netI 0.4574
_diffrn_reflns_limit_h_max 12
_diffrn_reflns_limit_h_min -12
_diffrn_reflns_limit_k_max 13
_diffrn_reflns_limit_k_min -12
_diffrn_reflns_limit_l_max 22
_diffrn_reflns_limit_l_min -22
_diffrn_reflns_number 21117
_diffrn_reflns_theta_full 27.37
_diffrn_reflns_theta_max 27.37
_diffrn_reflns_theta_min 1.18
_exptl_absorpt_coefficient_mu 0.856
_exptl_absorpt_correction_T_max 0.887
_exptl_absorpt_correction_T_min 0.866
_exptl_absorpt_correction_type multi-scan
_exptl_crystal_colour Yellow
_exptl_crystal_density_diffrn 1.513
_exptl_crystal_density_method 'not measured'
_exptl_crystal_description Block
_exptl_crystal_F_000 738
_exptl_crystal_size_max 0.20
_exptl_crystal_size_mid 0.14
_exptl_crystal_size_min 0.14
_refine_diff_density_max 0.847
_refine_diff_density_min -0.701
_refine_diff_density_rms 0.122
_refine_ls_extinction_method none
_refine_ls_goodness_of_fit_ref 0.945
_refine_ls_hydrogen_treatment mixed
_refine_ls_matrix_type full
_refine_ls_number_parameters 372
_refine_ls_number_reflns 6905
_refine_ls_number_restraints 0
_refine_ls_restrained_S_all 0.945
_refine_ls_R_factor_all 0.3591
_refine_ls_R_factor_gt 0.1183
_refine_ls_shift/su_max 0.003
_refine_ls_shift/su_mean 0.000
_refine_ls_structure_factor_coef Fsqd
_refine_ls_weighting_details 'calc w=1/[\s^2^(Fo^2^)+(0.0657P)^2^+0.0000P] where P=(Fo^2^+2Fc^2^)/3'
_refine_ls_weighting_scheme calc
_refine_ls_wR_factor_gt 0.2020
_refine_ls_wR_factor_ref 0.2980
_reflns_number_gt 1810
_reflns_number_total 6905
_reflns_threshold_expression >2sigma(I)
_cod_data_source_file d1ra01594j2.cif
_cod_data_source_block sb_am_20s
_cod_depositor_comments
;
The following automatic conversions were performed:

data item '_exptl_absorpt_correction_type' value 'Multi-scan' was
changed to 'multi-scan' in accordance with the
/home/data/users/saulius/crontab/automatic-downloads/rss-feeds/RSC/lib/dictionaries/cif_core.dic
dictionary named 'cif_core.dic' version 2.4.2 last updated on
2011-04-26.

data item '_symmetry_cell_setting' value 'Triclinic' was changed to
'triclinic' in accordance with the
/home/data/users/saulius/crontab/automatic-downloads/rss-feeds/RSC/lib/dictionaries/cif_core.dic
dictionary named 'cif_core.dic' version 2.4.2 last updated on
2011-04-26.

Automatic conversion script
Id: cif_fix_values 7556 2019-12-06 15:28:31Z antanas 
;
_cod_original_sg_symbol_H-M P-1
_cod_database_code 7242733

loop_
_symmetry_equiv_pos_as_xyz
'x, y, z'
'-x, -y, -z'

loop_
_atom_site_label
_atom_site_type_symbol
_atom_site_fract_x
_atom_site_fract_y
_atom_site_fract_z
_atom_site_U_iso_or_equiv
_atom_site_adp_type
_atom_site_occupancy
_atom_site_symmetry_multiplicity
_atom_site_calc_flag
_atom_site_refinement_flags
_atom_site_disorder_assembly
_atom_site_disorder_group
Ru1 Ru 1.04946(17) 0.28177(16) 0.26192(9) 0.0544(5) Uani 1 1 d . . .
Cl1 Cl 1.3111(5) 0.2539(7) 0.2258(3) 0.0965(19) Uani 1 1 d . . .
Cl2 Cl 0.9554(6) 0.5045(5) 0.1979(3) 0.0754(14) Uani 1 1 d . . .
S1 S 1.0379(6) 0.3967(6) 0.3797(3) 0.0724(15) Uani 1 1 d . . .
P1 P 1.0542(5) 0.1762(5) 0.1455(3) 0.0507(12) Uani 1 1 d . . .
P2 P 0.7977(5) 0.3105(4) 0.2808(2) 0.0496(12) Uani 1 1 d . . .
O1 O 1.1788(16) 0.0129(15) 0.3440(8) 0.102(5) Uani 1 1 d . . .
O2 O 0.9197(16) 0.3994(16) 0.4417(7) 0.102(5) Uani 1 1 d . . .
C111 C 1.0990(18) -0.0089(16) 0.1529(9) 0.046(4) Uani 1 1 d . . .
C116 C 1.001(2) -0.067(2) 0.1447(9) 0.064(5) Uani 1 1 d . . .
H116 H 0.9039 -0.0090 0.1311 0.077 Uiso 1 1 calc R . .
C115 C 1.040(3) -0.207(2) 0.1559(11) 0.080(6) Uani 1 1 d . . .
H115 H 0.9702 -0.2439 0.1506 0.097 Uiso 1 1 calc R . .
C114 C 1.184(2) -0.2919(19) 0.1750(10) 0.068(5) Uani 1 1 d . . .
H114 H 1.2136 -0.3876 0.1816 0.082 Uiso 1 1 calc R . .
C113 C 1.282(2) -0.238(2) 0.1842(11) 0.075(6) Uani 1 1 d . . .
H113 H 1.3769 -0.2965 0.1998 0.090 Uiso 1 1 calc R . .
C112 C 1.248(2) -0.098(2) 0.1714(10) 0.072(5) Uani 1 1 d . . .
H112 H 1.3200 -0.0634 0.1750 0.086 Uiso 1 1 calc R . .
C1 C 0.8537(17) 0.2595(15) 0.1234(10) 0.043(4) Uani 1 1 d . . .
C2 C 0.7391(17) 0.3143(15) 0.1857(9) 0.041(4) Uani 1 1 d . . .
C221 C 0.6366(17) 0.4651(17) 0.3318(9) 0.053(5) Uani 1 1 d . . .
C10 C 0.618(2) 0.597(2) 0.3134(12) 0.085(6) Uani 1 1 d . . .
H10 H 0.6874 0.6083 0.2755 0.102 Uiso 1 1 calc R . .
C225 C 0.499(2) 0.713(2) 0.3490(15) 0.104(8) Uani 1 1 d . . .
H225 H 0.4890 0.8021 0.3361 0.125 Uiso 1 1 calc R . .
C224 C 0.394(3) 0.698(2) 0.4036(13) 0.097(8) Uani 1 1 d . . .
H224 H 0.3152 0.7772 0.4295 0.116 Uiso 1 1 calc R . .
C223 C 0.405(3) 0.566(3) 0.4206(11) 0.098(7) Uani 1 1 d . . .
H223 H 0.3301 0.5538 0.4547 0.118 Uiso 1 1 calc R . .
C222 C 0.534(2) 0.450(2) 0.3845(12) 0.093(7) Uani 1 1 d . . .
H222 H 0.5480 0.3598 0.3978 0.112 Uiso 1 1 calc R . .
C211 C 0.7692(19) 0.1671(17) 0.3289(9) 0.053(4) Uani 1 1 d . . .
C212 C 0.696(2) 0.097(2) 0.2948(11) 0.071(5) Uani 1 1 d . . .
H212 H 0.6607 0.1256 0.2471 0.085 Uiso 1 1 calc R . .
C213 C 0.676(3) -0.012(2) 0.3313(13) 0.095(7) Uani 1 1 d . . .
H213 H 0.6330 -0.0614 0.3074 0.114 Uiso 1 1 calc R . .
C214 C 0.721(3) -0.047(3) 0.4012(16) 0.125(10) Uani 1 1 d . . .
H214 H 0.6991 -0.1149 0.4278 0.150 Uiso 1 1 calc R . .
C215 C 0.797(3) 0.015(3) 0.4357(13) 0.099(7) Uani 1 1 d . . .
H215 H 0.8330 -0.0146 0.4831 0.119 Uiso 1 1 calc R . .
C216 C 0.819(2) 0.125(2) 0.3971(12) 0.073(5) Uani 1 1 d . . .
H216 H 0.8700 0.1689 0.4196 0.087 Uiso 1 1 calc R . .
C3 C 0.5877(19) 0.3740(17) 0.1712(10) 0.057(5) Uani 1 1 d . . .
H3 H 0.5088 0.4160 0.2116 0.068 Uiso 1 1 calc R . .
C4 C 0.552(2) 0.3717(18) 0.0970(12) 0.074(6) Uani 1 1 d . . .
H4 H 0.4502 0.4112 0.0876 0.088 Uiso 1 1 calc R . .
C5 C 0.670(2) 0.3106(18) 0.0369(10) 0.062(5) Uani 1 1 d . . .
H5 H 0.6472 0.3044 -0.0129 0.075 Uiso 1 1 calc R . .
C6 C 0.8161(18) 0.2604(16) 0.0510(9) 0.054(4) Uani 1 1 d . . .
H6 H 0.8946 0.2251 0.0097 0.064 Uiso 1 1 calc R . .
C121 C 1.1663(19) 0.189(2) 0.0567(10) 0.052(4) Uani 1 1 d . . .
C122 C 1.171(2) 0.311(2) 0.0364(12) 0.079(6) Uani 1 1 d . . .
H122 H 1.1180 0.3891 0.0702 0.094 Uiso 1 1 calc R . .
C123 C 1.249(2) 0.326(2) -0.0311(13) 0.086(6) Uani 1 1 d . . .
H123 H 1.2478 0.4128 -0.0435 0.104 Uiso 1 1 calc R . .
C124 C 1.331(2) 0.209(3) -0.0813(12) 0.082(6) Uani 1 1 d . . .
H124 H 1.3807 0.2194 -0.1287 0.098 Uiso 1 1 calc R . .
C125 C 1.339(2) 0.079(3) -0.0616(12) 0.088(6) Uani 1 1 d . . .
H125 H 1.3980 -0.0004 -0.0938 0.105 Uiso 1 1 calc R . .
C126 C 1.256(2) 0.069(2) 0.0085(11) 0.078(6) Uani 1 1 d . . .
H126 H 1.2596 -0.0182 0.0232 0.093 Uiso 1 1 calc R . .
C7 C 1.132(2) 0.110(2) 0.3124(11) 0.075(6) Uani 1 1 d . . .
C9 C 1.034(3) 0.562(2) 0.3674(12) 0.109(8) Uani 1 1 d . . .
H9A H 0.9510 0.6185 0.3388 0.164 Uiso 1 1 calc R . .
H9B H 1.1300 0.5521 0.3394 0.164 Uiso 1 1 calc R . .
H9C H 1.0190 0.6062 0.4172 0.164 Uiso 1 1 calc R . .
C8 C 1.226(2) 0.309(2) 0.4173(12) 0.117(8) Uani 1 1 d . . .
H8A H 1.2277 0.3637 0.4600 0.176 Uiso 1 1 calc R . .
H8B H 1.3073 0.3000 0.3769 0.176 Uiso 1 1 calc R . .
H8C H 1.2418 0.2168 0.4344 0.176 Uiso 1 1 calc R . .

loop_
_atom_site_aniso_label
_atom_site_aniso_U_11
_atom_site_aniso_U_22
_atom_site_aniso_U_33
_atom_site_aniso_U_23
_atom_site_aniso_U_13
_atom_site_aniso_U_12
Ru1 0.0436(9) 0.0499(10) 0.0620(10) 0.0006(7) -0.0148(7) -0.0111(7)
Cl1 0.061(3) 0.149(6) 0.091(4) -0.004(4) -0.015(3) -0.055(4)
Cl2 0.089(4) 0.056(3) 0.080(3) 0.001(3) -0.009(3) -0.031(3)
S1 0.076(4) 0.086(4) 0.062(3) -0.006(3) -0.018(3) -0.039(3)
P1 0.036(3) 0.049(3) 0.066(3) 0.001(2) -0.010(2) -0.016(2)
P2 0.044(3) 0.039(3) 0.053(3) -0.004(2) -0.006(2) -0.006(2)
O1 0.092(11) 0.075(11) 0.079(10) 0.016(8) -0.012(8) 0.017(9)
O2 0.094(10) 0.161(14) 0.058(8) -0.008(9) 0.012(8) -0.067(10)
C111 0.045(10) 0.030(10) 0.060(11) -0.007(8) 0.002(8) -0.016(9)
C116 0.064(12) 0.063(14) 0.075(13) 0.001(10) -0.002(10) -0.037(11)
C115 0.101(18) 0.042(13) 0.106(16) 0.008(11) 0.018(13) -0.046(13)
C114 0.063(13) 0.044(12) 0.072(13) -0.007(10) 0.007(10) -0.003(12)
C113 0.039(11) 0.063(16) 0.105(16) -0.002(12) -0.001(10) -0.009(11)
C112 0.062(13) 0.057(14) 0.090(14) -0.019(11) 0.000(11) -0.023(11)
C1 0.043(10) 0.030(9) 0.071(12) 0.013(8) -0.035(9) -0.023(8)
C2 0.030(9) 0.025(9) 0.058(10) 0.007(8) -0.011(8) -0.001(7)
C221 0.026(9) 0.041(11) 0.053(10) -0.021(9) 0.012(8) 0.018(8)
C10 0.065(14) 0.044(13) 0.131(19) 0.007(13) -0.006(12) -0.012(11)
C225 0.069(15) 0.047(14) 0.15(2) -0.022(14) -0.015(15) 0.023(12)
C224 0.067(15) 0.074(18) 0.083(16) -0.023(14) 0.002(12) 0.028(13)
C223 0.099(18) 0.084(18) 0.077(15) 0.017(14) -0.001(13) -0.012(15)
C222 0.064(14) 0.069(15) 0.100(16) -0.020(13) 0.026(12) 0.007(12)
C211 0.059(11) 0.048(11) 0.040(10) -0.002(9) -0.006(9) -0.014(9)
C212 0.062(13) 0.072(14) 0.074(14) 0.010(12) -0.004(10) -0.027(11)
C213 0.12(2) 0.102(19) 0.084(17) 0.001(14) 0.012(14) -0.074(16)
C214 0.18(3) 0.10(2) 0.11(2) 0.047(17) -0.037(19) -0.062(19)
C215 0.12(2) 0.12(2) 0.074(16) 0.033(15) -0.026(14) -0.064(17)
C216 0.071(14) 0.057(13) 0.079(15) -0.015(11) 0.005(11) -0.022(11)
C3 0.055(11) 0.052(11) 0.059(12) 0.009(9) -0.018(9) -0.016(9)
C4 0.047(12) 0.055(12) 0.103(16) 0.011(11) -0.033(12) -0.002(10)
C5 0.056(12) 0.055(12) 0.062(12) -0.020(9) -0.011(10) -0.009(10)
C6 0.044(11) 0.048(11) 0.057(11) -0.005(9) -0.006(9) -0.010(9)
C121 0.050(11) 0.048(12) 0.071(13) 0.014(10) -0.014(9) -0.033(10)
C122 0.060(13) 0.094(18) 0.077(15) 0.006(13) 0.011(11) -0.034(12)
C123 0.081(15) 0.077(17) 0.097(17) 0.017(14) -0.013(13) -0.031(13)
C124 0.066(14) 0.102(19) 0.094(17) 0.000(16) 0.002(12) -0.054(14)
C125 0.070(14) 0.088(18) 0.083(16) 0.006(13) -0.001(12) -0.016(13)
C126 0.082(15) 0.073(15) 0.063(13) 0.021(12) -0.018(11) -0.020(12)
C7 0.083(15) 0.062(14) 0.056(13) 0.005(11) 0.007(11) -0.011(12)
C9 0.17(2) 0.095(18) 0.093(16) 0.005(13) -0.026(15) -0.084(18)
C8 0.117(19) 0.13(2) 0.102(17) -0.048(15) -0.024(14) -0.044(16)

loop_
_atom_type_symbol
_atom_type_description
_atom_type_scat_dispersion_real
_atom_type_scat_dispersion_imag
_atom_type_scat_source
C C 0.0033 0.0016 'International Tables Vol C Tables 4.2.6.8 and 6.1.1.4'
H H 0.0000 0.0000 'International Tables Vol C Tables 4.2.6.8 and 6.1.1.4'
O O 0.0106 0.0060 'International Tables Vol C Tables 4.2.6.8 and 6.1.1.4'
P P 0.1023 0.0942 'International Tables Vol C Tables 4.2.6.8 and 6.1.1.4'
S S 0.1246 0.1234 'International Tables Vol C Tables 4.2.6.8 and 6.1.1.4'
Cl Cl 0.1484 0.1585 'International Tables Vol C Tables 4.2.6.8 and 6.1.1.4'
Ru Ru -1.2594 0.8363 'International Tables Vol C Tables 4.2.6.8 and 6.1.1.4'

loop_
_geom_angle_atom_site_label_1
_geom_angle_atom_site_label_2
_geom_angle_atom_site_label_3
_geom_angle
_geom_angle_site_symmetry_1
_geom_angle_site_symmetry_3
_geom_angle_publ_flag
C7 Ru1 P2 95.7(6) . . ?
C7 Ru1 P1 93.6(6) . . ?
P2 Ru1 P1 82.75(16) . . ?
C7 Ru1 S1 88.1(6) . . ?
P2 Ru1 S1 96.30(18) . . ?
P1 Ru1 S1 178.1(2) . . ?
C7 Ru1 Cl2 176.9(7) . . ?
P2 Ru1 Cl2 87.21(17) . . ?
P1 Ru1 Cl2 87.76(18) . . ?
S1 Ru1 Cl2 90.6(2) . . ?
C7 Ru1 Cl1 88.1(7) . . ?
P2 Ru1 Cl1 173.22(18) . . ?
P1 Ru1 Cl1 91.42(18) . . ?
S1 Ru1 Cl1 89.42(19) . . ?
Cl2 Ru1 Cl1 89.1(2) . . ?
O2 S1 C9 111.6(10) . . ?
O2 S1 C8 107.3(9) . . ?
C9 S1 C8 97.9(11) . . ?
O2 S1 Ru1 115.4(6) . . ?
C9 S1 Ru1 113.7(7) . . ?
C8 S1 Ru1 109.3(7) . . ?
C111 P1 C121 105.4(8) . . ?
C111 P1 C1 104.2(7) . . ?
C121 P1 C1 104.2(8) . . ?
C111 P1 Ru1 113.5(5) . . ?
C121 P1 Ru1 122.4(6) . . ?
C1 P1 Ru1 105.3(6) . . ?
C2 P2 C211 105.1(8) . . ?
C2 P2 C221 103.0(7) . . ?
C211 P2 C221 101.2(8) . . ?
C2 P2 Ru1 106.9(5) . . ?
C211 P2 Ru1 115.3(6) . . ?
C221 P2 Ru1 123.5(6) . . ?
C116 C111 C112 118.4(16) . . ?
C116 C111 P1 125.7(13) . . ?
C112 C111 P1 115.9(13) . . ?
C111 C116 C115 122.5(18) . . ?
C111 C116 H116 118.8 . . ?
C115 C116 H116 118.8 . . ?
C114 C115 C116 118.5(19) . . ?
C114 C115 H115 120.8 . . ?
C116 C115 H115 120.8 . . ?
C113 C114 C115 120.4(19) . . ?
C113 C114 H114 119.8 . . ?
C115 C114 H114 119.8 . . ?
C114 C113 C112 122.4(18) . . ?
C114 C113 H113 118.8 . . ?
C112 C113 H113 118.8 . . ?
C113 C112 C111 117.8(17) . . ?
C113 C112 H112 121.1 . . ?
C111 C112 H112 121.1 . . ?
C6 C1 C2 120.1(14) . . ?
C6 C1 P1 122.9(14) . . ?
C2 C1 P1 116.9(11) . . ?
C3 C2 C1 118.2(14) . . ?
C3 C2 P2 124.0(12) . . ?
C1 C2 P2 117.8(11) . . ?
C222 C221 C10 118.8(16) . . ?
C222 C221 P2 121.0(15) . . ?
C10 C221 P2 120.2(15) . . ?
C225 C10 C221 122(2) . . ?
C225 C10 H10 119.2 . . ?
C221 C10 H10 119.2 . . ?
C10 C225 C224 120(2) . . ?
C10 C225 H225 120.0 . . ?
C224 C225 H225 120.0 . . ?
C225 C224 C223 120.1(19) . . ?
C225 C224 H224 120.0 . . ?
C223 C224 H224 120.0 . . ?
C224 C223 C222 117(2) . . ?
C224 C223 H223 121.4 . . ?
C222 C223 H223 121.4 . . ?
C221 C222 C223 122(2) . . ?
C221 C222 H222 118.9 . . ?
C223 C222 H222 118.9 . . ?
C216 C211 C212 118.8(17) . . ?
C216 C211 P2 120.1(15) . . ?
C212 C211 P2 121.0(13) . . ?
C213 C212 C211 120.7(18) . . ?
C213 C212 H212 119.6 . . ?
C211 C212 H212 119.6 . . ?
C214 C213 C212 119(2) . . ?
C214 C213 H213 120.6 . . ?
C212 C213 H213 120.6 . . ?
C213 C214 C215 122(2) . . ?
C213 C214 H214 118.8 . . ?
C215 C214 H214 118.8 . . ?
C214 C215 C216 118(2) . . ?
C214 C215 H215 120.9 . . ?
C216 C215 H215 120.9 . . ?
C211 C216 C215 121.0(19) . . ?
C211 C216 H216 119.5 . . ?
C215 C216 H216 119.5 . . ?
C4 C3 C2 120.5(16) . . ?
C4 C3 H3 119.8 . . ?
C2 C3 H3 119.8 . . ?
C3 C4 C5 119.7(16) . . ?
C3 C4 H4 120.2 . . ?
C5 C4 H4 120.2 . . ?
C6 C5 C4 119.3(16) . . ?
C6 C5 H5 120.4 . . ?
C4 C5 H5 120.4 . . ?
C5 C6 C1 122.1(16) . . ?
C5 C6 H6 118.9 . . ?
C1 C6 H6 118.9 . . ?
C122 C121 C126 118.3(18) . . ?
C122 C121 P1 121.3(16) . . ?
C126 C121 P1 120.3(14) . . ?
C121 C122 C123 123(2) . . ?
C121 C122 H122 118.5 . . ?
C123 C122 H122 118.5 . . ?
C122 C123 C124 119(2) . . ?
C122 C123 H123 120.5 . . ?
C124 C123 H123 120.5 . . ?
C125 C124 C123 121(2) . . ?
C125 C124 H124 119.6 . . ?
C123 C124 H124 119.6 . . ?
C124 C125 C126 118(2) . . ?
C124 C125 H125 120.9 . . ?
C126 C125 H125 120.9 . . ?
C125 C126 C121 120.6(19) . . ?
C125 C126 H126 119.7 . . ?
C121 C126 H126 119.7 . . ?
O1 C7 Ru1 177.5(19) . . ?
S1 C9 H9A 109.5 . . ?
S1 C9 H9B 109.5 . . ?
H9A C9 H9B 109.5 . . ?
S1 C9 H9C 109.5 . . ?
H9A C9 H9C 109.5 . . ?
H9B C9 H9C 109.5 . . ?
S1 C8 H8A 109.5 . . ?
S1 C8 H8B 109.5 . . ?
H8A C8 H8B 109.5 . . ?
S1 C8 H8C 109.5 . . ?
H8A C8 H8C 109.5 . . ?
H8B C8 H8C 109.5 . . ?

loop_
_geom_bond_atom_site_label_1
_geom_bond_atom_site_label_2
_geom_bond_distance
_geom_bond_site_symmetry_2
_geom_bond_publ_flag
Ru1 C7 1.88(2) . ?
Ru1 P2 2.312(5) . ?
Ru1 P1 2.323(5) . ?
Ru1 S1 2.374(6) . ?
Ru1 Cl2 2.418(5) . ?
Ru1 Cl1 2.430(6) . ?
S1 O2 1.465(12) . ?
S1 C9 1.734(19) . ?
S1 C8 1.85(2) . ?
P1 C111 1.811(16) . ?
P1 C121 1.811(17) . ?
P1 C1 1.842(14) . ?
P2 C2 1.810(15) . ?
P2 C211 1.818(18) . ?
P2 C221 1.844(14) . ?
O1 C7 1.087(19) . ?
C111 C116 1.36(2) . ?
C111 C112 1.41(2) . ?
C116 C115 1.38(2) . ?
C116 H116 0.9300 . ?
C115 C114 1.37(2) . ?
C115 H115 0.9300 . ?
C114 C113 1.33(2) . ?
C114 H114 0.9300 . ?
C113 C112 1.39(2) . ?
C113 H113 0.9300 . ?
C112 H112 0.9300 . ?
C1 C6 1.355(19) . ?
C1 C2 1.38(2) . ?
C2 C3 1.379(19) . ?
C221 C222 1.33(2) . ?
C221 C10 1.36(2) . ?
C10 C225 1.36(2) . ?
C10 H10 0.9300 . ?
C225 C224 1.36(3) . ?
C225 H225 0.9300 . ?
C224 C223 1.38(3) . ?
C224 H224 0.9300 . ?
C223 C222 1.40(3) . ?
C223 H223 0.9300 . ?
C222 H222 0.9300 . ?
C211 C216 1.33(2) . ?
C211 C212 1.41(2) . ?
C212 C213 1.38(2) . ?
C212 H212 0.9300 . ?
C213 C214 1.33(3) . ?
C213 H213 0.9300 . ?
C214 C215 1.38(3) . ?
C214 H214 0.9300 . ?
C215 C216 1.41(3) . ?
C215 H215 0.9300 . ?
C216 H216 0.9300 . ?
C3 C4 1.38(2) . ?
C3 H3 0.9300 . ?
C4 C5 1.38(2) . ?
C4 H4 0.9300 . ?
C5 C6 1.34(2) . ?
C5 H5 0.9300 . ?
C6 H6 0.9300 . ?
C121 C122 1.35(2) . ?
C121 C126 1.41(2) . ?
C122 C123 1.36(2) . ?
C122 H122 0.9300 . ?
C123 C124 1.39(3) . ?
C123 H123 0.9300 . ?
C124 C125 1.38(3) . ?
C124 H124 0.9300 . ?
C125 C126 1.41(2) . ?
C125 H125 0.9300 . ?
C126 H126 0.9300 . ?
C9 H9A 0.9600 . ?
C9 H9B 0.9600 . ?
C9 H9C 0.9600 . ?
C8 H8A 0.9600 . ?
C8 H8B 0.9600 . ?
C8 H8C 0.9600 . ?
